data_4028556
loop_
_publ_author_name
'Tao Tao'
'Bin-Bin Ma'
'Yu-Xin Peng'
'Xiao-Xu Wang'
'Wei Huang'
'Xiao-Zeng You'

_publ_section_title
;
 Asymmetrical/Symmetrical D-\p-A/D-\p-D Thiazole-Containing Aromatic
 Heterocyclic Fluorescent Compounds Having the Same Triphenylamino
 Chromophores
;
_journal_name_full 'Journal of Organic Chemistry'
_journal_page_first 8669
_journal_page_last 8679
_journal_paper_doi 10.1021/jo401384g
_journal_volume 78
_journal_year 2013
_chemical_formula_moiety 'C21 H15 Br N2 S'
_chemical_formula_sum 'C21 H15 Br N2 S'
_chemical_formula_weight 407.32
_chemical_name_systematic
; 
 ? 
;
_space_group_IT_number 2
_symmetry_cell_setting triclinic
_symmetry_space_group_name_Hall '-P 1'
_symmetry_space_group_name_H-M 'P -1'
_atom_sites_solution_hydrogens geom
_atom_sites_solution_primary direct
_atom_sites_solution_secondary difmap
_audit_creation_method SHELXL-97
_cell_angle_alpha 71.289(2)
_cell_angle_beta 72.671(2)
_cell_angle_gamma 65.0660(10)
_cell_formula_units_Z 2
_cell_length_a 10.0378(9)
_cell_length_b 10.1977(9)
_cell_length_c 10.4509(9)
_cell_measurement_reflns_used 2160
_cell_measurement_temperature 291(2)
_cell_measurement_theta_max 26.05
_cell_measurement_theta_min 2.26
_cell_volume 902.18(14)
_computing_cell_refinement SMART
_computing_data_collection 'SMART (BRUKER 2000)'
_computing_data_reduction 'SAINT (BRUKER 2000)'
_computing_molecular_graphics SHELXTL
_computing_publication_material SHELXTL
_computing_structure_refinement SHELXTL
_computing_structure_solution 'SHELXTL (BRUKER 2000)'
_diffrn_ambient_temperature 291(2)
_diffrn_measured_fraction_theta_full 0.995
_diffrn_measured_fraction_theta_max 0.995
_diffrn_measurement_device_type 'CCD area detector'
_diffrn_measurement_method 'phi and omega scans'
_diffrn_radiation_monochromator graphite
_diffrn_radiation_source 'fine-focus sealed tube'
_diffrn_radiation_type MoK\a
_diffrn_radiation_wavelength 0.71073
_diffrn_reflns_av_R_equivalents 0.1006
_diffrn_reflns_av_sigmaI/netI 0.0798
_diffrn_reflns_limit_h_max 11
_diffrn_reflns_limit_h_min -11
_diffrn_reflns_limit_k_max 12
_diffrn_reflns_limit_k_min -10
_diffrn_reflns_limit_l_max 12
_diffrn_reflns_limit_l_min -12
_diffrn_reflns_number 5081
_diffrn_reflns_theta_full 25.00
_diffrn_reflns_theta_max 25.00
_diffrn_reflns_theta_min 2.10
_exptl_absorpt_coefficient_mu 2.399
_exptl_absorpt_correction_T_max 0.7001
_exptl_absorpt_correction_T_min 0.6455
_exptl_absorpt_correction_type multi-scan
_exptl_absorpt_process_details 'SADABS, BRUKER(2000)'
_exptl_crystal_colour yellow
_exptl_crystal_density_diffrn 1.499
_exptl_crystal_description block
_exptl_crystal_F_000 412
_exptl_crystal_size_max 0.20
_exptl_crystal_size_mid 0.18
_exptl_crystal_size_min 0.16
_refine_diff_density_max 0.316
_refine_diff_density_min -0.489
_refine_diff_density_rms 0.068
_refine_ls_extinction_method none
_refine_ls_goodness_of_fit_ref 0.927
_refine_ls_hydrogen_treatment constr
_refine_ls_matrix_type full
_refine_ls_number_parameters 226
_refine_ls_number_reflns 3153
_refine_ls_number_restraints 0
_refine_ls_restrained_S_all 0.927
_refine_ls_R_factor_all 0.0529
_refine_ls_R_factor_gt 0.0411
_refine_ls_shift/su_max 0.002
_refine_ls_shift/su_mean 0.000
_refine_ls_structure_factor_coef Fsqd
_refine_ls_weighting_details 'calc w=1/[\s^2^(Fo^2^)+(0.0457P)^2^] where P=(Fo^2^+2Fc^2^)/3'
_refine_ls_weighting_scheme calc
_refine_ls_wR_factor_gt 0.0982
_refine_ls_wR_factor_ref 0.1013
_reflns_number_gt 2395
_reflns_number_total 3153
_reflns_threshold_expression >2sigma(I)
_cod_data_source_file jo401384g_si_003_2.cif
_cod_data_source_block 3
_cod_database_code 4028556

loop_
_symmetry_equiv_pos_as_xyz
'x, y, z'
'-x, -y, -z'

loop_
_atom_site_label
_atom_site_type_symbol
_atom_site_fract_x
_atom_site_fract_y
_atom_site_fract_z
_atom_site_U_iso_or_equiv
_atom_site_adp_type
_atom_site_occupancy
_atom_site_symmetry_multiplicity
_atom_site_calc_flag
_atom_site_refinement_flags
Br1 Br 0.37254(4) 0.31902(4) 1.27524(3) 0.06695(17) Uani 1 1 d .
C1 C 0.4205(4) 0.3331(4) 1.0848(3) 0.0492(8) Uani 1 1 d .
C2 C 0.3638(4) 0.4490(4) 0.9862(3) 0.0538(8) Uani 1 1 d .
H2 H 0.2916 0.5382 1.0052 0.065 Uiso 1 1 calc R
C3 C 0.5188(3) 0.2944(3) 0.8537(3) 0.0403(7) Uani 1 1 d .
C4 C 0.5999(3) 0.2371(3) 0.7286(3) 0.0384(6) Uani 1 1 d .
C5 C 0.6100(3) 0.3369(3) 0.6017(3) 0.0400(7) Uani 1 1 d .
H5 H 0.5701 0.4382 0.5981 0.048 Uiso 1 1 calc R
C6 C 0.6781(3) 0.2879(3) 0.4818(3) 0.0405(7) Uani 1 1 d .
H6 H 0.6807 0.3566 0.3981 0.049 Uiso 1 1 calc R
C7 C 0.7432(3) 0.1367(3) 0.4841(3) 0.0379(6) Uani 1 1 d .
C8 C 0.7336(3) 0.0372(3) 0.6105(3) 0.0431(7) Uani 1 1 d .
H8 H 0.7756 -0.0642 0.6142 0.052 Uiso 1 1 calc R
C9 C 0.6628(3) 0.0864(3) 0.7307(3) 0.0436(7) Uani 1 1 d .
H9 H 0.6570 0.0178 0.8141 0.052 Uiso 1 1 calc R
C10 C 0.8995(3) 0.1572(3) 0.2499(3) 0.0386(6) Uani 1 1 d .
C11 C 0.9631(3) 0.2479(3) 0.2656(3) 0.0432(7) Uani 1 1 d .
H11 H 0.9499 0.2639 0.3520 0.052 Uiso 1 1 calc R
C12 C 1.0458(4) 0.3142(4) 0.1525(3) 0.0557(8) Uani 1 1 d .
H12 H 1.0852 0.3768 0.1638 0.067 Uiso 1 1 calc R
C13 C 1.0709(4) 0.2897(4) 0.0252(4) 0.0668(10) Uani 1 1 d .
H13 H 1.1295 0.3322 -0.0492 0.080 Uiso 1 1 calc R
C14 C 1.0080(5) 0.2012(4) 0.0083(3) 0.0672(10) Uani 1 1 d .
H14 H 1.0236 0.1844 -0.0783 0.081 Uiso 1 1 calc R
C15 C 0.9213(4) 0.1365(4) 0.1197(3) 0.0557(9) Uani 1 1 d .
H15 H 0.8776 0.0788 0.1064 0.067 Uiso 1 1 calc R
C16 C 0.8332(3) -0.0627(3) 0.3629(3) 0.0388(7) Uani 1 1 d .
C17 C 0.9713(3) -0.1754(3) 0.3593(3) 0.0460(7) Uani 1 1 d .
H17 H 1.0555 -0.1565 0.3554 0.055 Uiso 1 1 calc R
C18 C 0.9846(4) -0.3162(4) 0.3615(3) 0.0597(9) Uani 1 1 d .
H18 H 1.0780 -0.3920 0.3582 0.072 Uiso 1 1 calc R
C19 C 0.8609(5) -0.3448(4) 0.3683(4) 0.0678(11) Uani 1 1 d .
H19 H 0.8700 -0.4403 0.3714 0.081 Uiso 1 1 calc R
C20 C 0.7243(5) -0.2331(5) 0.3708(4) 0.0649(10) Uani 1 1 d .
H20 H 0.6406 -0.2525 0.3739 0.078 Uiso 1 1 calc R
C21 C 0.7091(4) -0.0926(4) 0.3687(3) 0.0539(8) Uani 1 1 d .
H21 H 0.6154 -0.0172 0.3712 0.065 Uiso 1 1 calc R
N1 N 0.4201(3) 0.4269(3) 0.8543(3) 0.0512(7) Uani 1 1 d .
N2 N 0.8174(3) 0.0837(3) 0.3627(2) 0.0433(6) Uani 1 1 d .
S1 S 0.55121(10) 0.18644(9) 1.01623(8) 0.0551(2) Uani 1 1 d .

loop_
_atom_site_aniso_label
_atom_site_aniso_U_11
_atom_site_aniso_U_22
_atom_site_aniso_U_33
_atom_site_aniso_U_23
_atom_site_aniso_U_13
_atom_site_aniso_U_12
Br1 0.0893(3) 0.0719(3) 0.0430(2) -0.02049(18) -0.00388(18) -0.0326(2)
C1 0.0548(19) 0.053(2) 0.0453(18) -0.0170(15) -0.0014(14) -0.0254(15)
C2 0.059(2) 0.0439(19) 0.0491(19) -0.0130(15) -0.0001(15) -0.0147(16)
C3 0.0382(16) 0.0431(17) 0.0403(16) -0.0069(13) -0.0075(12) -0.0169(14)
C4 0.0353(15) 0.0418(17) 0.0391(16) -0.0078(12) -0.0092(12) -0.0143(12)
C5 0.0389(16) 0.0331(16) 0.0408(16) -0.0054(13) -0.0073(12) -0.0087(12)
C6 0.0413(16) 0.0343(16) 0.0370(16) -0.0024(12) -0.0072(12) -0.0097(13)
C7 0.0377(15) 0.0399(17) 0.0377(16) -0.0082(12) -0.0060(12) -0.0167(13)
C8 0.0499(18) 0.0308(16) 0.0469(17) -0.0066(13) -0.0115(14) -0.0129(13)
C9 0.0530(18) 0.0386(17) 0.0363(16) -0.0012(12) -0.0099(13) -0.0183(14)
C10 0.0437(16) 0.0300(15) 0.0386(15) -0.0066(12) -0.0110(12) -0.0088(13)
C11 0.0487(18) 0.0420(17) 0.0405(16) -0.0090(13) -0.0090(13) -0.0177(14)
C12 0.059(2) 0.050(2) 0.058(2) -0.0110(16) -0.0038(16) -0.0248(16)
C13 0.086(3) 0.051(2) 0.048(2) -0.0026(16) 0.0056(18) -0.030(2)
C14 0.106(3) 0.056(2) 0.0355(18) -0.0092(15) -0.0046(18) -0.032(2)
C15 0.085(2) 0.0458(19) 0.0418(18) -0.0093(14) -0.0148(17) -0.0274(17)
C16 0.0471(17) 0.0355(16) 0.0327(15) -0.0055(12) -0.0085(12) -0.0149(13)
C17 0.0494(18) 0.0450(19) 0.0441(17) -0.0089(14) -0.0151(14) -0.0141(15)
C18 0.080(3) 0.0366(19) 0.051(2) -0.0096(14) -0.0174(17) -0.0067(17)
C19 0.124(4) 0.046(2) 0.050(2) -0.0074(16) -0.020(2) -0.046(2)
C20 0.090(3) 0.074(3) 0.057(2) -0.0073(18) -0.0215(19) -0.054(2)
C21 0.055(2) 0.057(2) 0.0540(19) -0.0081(15) -0.0176(15) -0.0233(16)
N1 0.0518(16) 0.0442(16) 0.0464(15) -0.0103(12) -0.0019(12) -0.0118(13)
N2 0.0541(15) 0.0360(14) 0.0413(14) -0.0126(11) -0.0019(11) -0.0195(12)
S1 0.0649(5) 0.0506(5) 0.0395(5) -0.0097(4) -0.0135(4) -0.0089(4)

loop_
_atom_type_symbol
_atom_type_description
_atom_type_scat_dispersion_real
_atom_type_scat_dispersion_imag
_atom_type_scat_source
C C 0.0033 0.0016 'International Tables Vol C Tables 4.2.6.8 and 6.1.1.4'
H H 0.0000 0.0000 'International Tables Vol C Tables 4.2.6.8 and 6.1.1.4'
Br Br -0.2901 2.4595 'International Tables Vol C Tables 4.2.6.8 and 6.1.1.4'
N N 0.0061 0.0033 'International Tables Vol C Tables 4.2.6.8 and 6.1.1.4'
S S 0.1246 0.1234 'International Tables Vol C Tables 4.2.6.8 and 6.1.1.4'

loop_
_geom_angle_atom_site_label_1
_geom_angle_atom_site_label_2
_geom_angle_atom_site_label_3
_geom_angle
C2 C1 S1 111.0(2)
C2 C1 Br1 127.9(3)
S1 C1 Br1 121.05(18)
C1 C2 N1 115.1(3)
C1 C2 H2 122.5
N1 C2 H2 122.5
N1 C3 C4 124.3(3)
N1 C3 S1 114.1(2)
C4 C3 S1 121.6(2)
C9 C4 C5 118.0(3)
C9 C4 C3 122.5(3)
C5 C4 C3 119.4(3)
C6 C5 C4 121.1(3)
C6 C5 H5 119.4
C4 C5 H5 119.4
C5 C6 C7 120.8(3)
C5 C6 H6 119.6
C7 C6 H6 119.6
C8 C7 C6 118.1(3)
C8 C7 N2 120.1(3)
C6 C7 N2 121.8(2)
C9 C8 C7 121.1(3)
C9 C8 H8 119.4
C7 C8 H8 119.4
C8 C9 C4 120.8(3)
C8 C9 H9 119.6
C4 C9 H9 119.6
C15 C10 C11 118.2(3)
C15 C10 N2 119.5(3)
C11 C10 N2 122.2(2)
C12 C11 C10 120.0(3)
C12 C11 H11 120.0
C10 C11 H11 120.0
C13 C12 C11 121.5(3)
C13 C12 H12 119.3
C11 C12 H12 119.3
C12 C13 C14 119.0(3)
C12 C13 H13 120.5
C14 C13 H13 120.5
C13 C14 C15 120.6(3)
C13 C14 H14 119.7
C15 C14 H14 119.7
C10 C15 C14 120.7(3)
C10 C15 H15 119.7
C14 C15 H15 119.7
C17 C16 C21 119.4(3)
C17 C16 N2 120.5(3)
C21 C16 N2 120.1(3)
C16 C17 C18 119.9(3)
C16 C17 H17 120.1
C18 C17 H17 120.1
C19 C18 C17 120.3(3)
C19 C18 H18 119.9
C17 C18 H18 119.9
C20 C19 C18 119.9(3)
C20 C19 H19 120.1
C18 C19 H19 120.1
C19 C20 C21 120.6(3)
C19 C20 H20 119.7
C21 C20 H20 119.7
C20 C21 C16 120.0(3)
C20 C21 H21 120.0
C16 C21 H21 120.0
C3 N1 C2 111.2(3)
C7 N2 C10 122.7(2)
C7 N2 C16 118.5(2)
C10 N2 C16 117.9(2)
C1 S1 C3 88.56(15)

loop_
_geom_bond_atom_site_label_1
_geom_bond_atom_site_label_2
_geom_bond_distance
Br1 C1 1.875(3)
C1 C2 1.336(4)
C1 S1 1.716(3)
C2 N1 1.378(4)
C2 H2 0.9300
C3 N1 1.296(4)
C3 C4 1.473(4)
C3 S1 1.740(3)
C4 C9 1.389(4)
C4 C5 1.395(4)
C5 C6 1.375(4)
C5 H5 0.9300
C6 C7 1.393(4)
C6 H6 0.9300
C7 C8 1.389(4)
C7 N2 1.412(3)
C8 C9 1.381(4)
C8 H8 0.9300
C9 H9 0.9300
C10 C15 1.383(4)
C10 C11 1.396(4)
C10 N2 1.416(4)
C11 C12 1.385(4)
C11 H11 0.9300
C12 C13 1.363(5)
C12 H12 0.9300
C13 C14 1.376(5)
C13 H13 0.9300
C14 C15 1.391(5)
C14 H14 0.9300
C15 H15 0.9300
C16 C17 1.377(4)
C16 C21 1.382(4)
C16 N2 1.433(4)
C17 C18 1.379(4)
C17 H17 0.9300
C18 C19 1.367(5)
C18 H18 0.9300
C19 C20 1.364(6)
C19 H19 0.9300
C20 C21 1.370(5)
C20 H20 0.9300
C21 H21 0.9300

loop_
_geom_torsion_atom_site_label_1
_geom_torsion_atom_site_label_2
_geom_torsion_atom_site_label_3
_geom_torsion_atom_site_label_4
_geom_torsion
S1 C1 C2 N1 0.2(4)
Br1 C1 C2 N1 -179.6(2)
N1 C3 C4 C9 -156.9(3)
S1 C3 C4 C9 24.0(4)
N1 C3 C4 C5 20.6(4)
S1 C3 C4 C5 -158.6(2)
C9 C4 C5 C6 1.0(4)
C3 C4 C5 C6 -176.6(3)
C4 C5 C6 C7 -2.0(4)
C5 C6 C7 C8 1.8(4)
C5 C6 C7 N2 -178.2(3)
C6 C7 C8 C9 -0.5(4)
N2 C7 C8 C9 179.4(3)
C7 C8 C9 C4 -0.5(4)
C5 C4 C9 C8 0.3(4)
C3 C4 C9 C8 177.8(3)
C15 C10 C11 C12 -0.2(4)
N2 C10 C11 C12 178.3(3)
C10 C11 C12 C13 -1.9(5)
C11 C12 C13 C14 2.2(5)
C12 C13 C14 C15 -0.6(6)
C11 C10 C15 C14 1.8(5)
N2 C10 C15 C14 -176.7(3)
C13 C14 C15 C10 -1.5(5)
C21 C16 C17 C18 0.0(4)
N2 C16 C17 C18 179.1(3)
C16 C17 C18 C19 -0.5(5)
C17 C18 C19 C20 1.1(5)
C18 C19 C20 C21 -1.1(5)
C19 C20 C21 C16 0.6(5)
C17 C16 C21 C20 0.0(4)
N2 C16 C21 C20 -179.1(3)
C4 C3 N1 C2 -179.6(3)
S1 C3 N1 C2 -0.4(4)
C1 C2 N1 C3 0.1(4)
C8 C7 N2 C10 -146.0(3)
C6 C7 N2 C10 33.9(4)
C8 C7 N2 C16 22.4(4)
C6 C7 N2 C16 -157.6(3)
C15 C10 N2 C7 -155.9(3)
C11 C10 N2 C7 25.7(4)
C15 C10 N2 C16 35.6(4)
C11 C10 N2 C16 -142.8(3)
C17 C16 N2 C7 -109.7(3)
C21 C16 N2 C7 69.4(3)
C17 C16 N2 C10 59.3(3)
C21 C16 N2 C10 -121.6(3)
C2 C1 S1 C3 -0.4(3)
Br1 C1 S1 C3 179.5(2)
N1 C3 S1 C1 0.5(3)
C4 C3 S1 C1 179.7(2)
